data_1566731
loop_
_publ_author_name
'Liu, Kun'
'Li, Shuai'
'Fu, Liyuan'
'Lei, Yilong'
'Liao, Qing'
'Fu, Hongbing'

_publ_section_title
;
 Cocrystallization Tailoring Radiative Decay Pathways for Thermally
 Activated Delayed Fluorescence and Room Temperature Phosphorescence
 Emission
;
_journal_name_full Nanoscale
_journal_paper_doi 10.1039/D2NR00757F
_journal_year 2022
_chemical_formula_moiety 'C10 H2 N4, C12 H7 Br S'
_chemical_formula_sum 'C22 H9 Br N4 S'
_chemical_formula_weight 441.30
_space_group_crystal_system triclinic
_space_group_IT_number 2
_space_group_name_Hall '-P 1'
_space_group_name_H-M_alt 'P -1'
_atom_sites_solution_hydrogens geom
_atom_sites_solution_primary direct
_audit_creation_date 2021-05-05
_audit_creation_method
;
Olex2 1.3
(compiled 2020.07.31 svn.rc2a77460 for OlexSys, GUI svn.r6145)
;
_audit_update_record
;
2021-12-26 deposited with the CCDC.	2022-03-31 downloaded from the CCDC.
;
_cell_angle_alpha 85.38(3)
_cell_angle_beta 77.75(3)
_cell_angle_gamma 75.07(3)
_cell_formula_units_Z 1
_cell_length_a 7.5508(15)
_cell_length_b 8.0138(16)
_cell_length_c 8.1390(16)
_cell_measurement_reflns_used 1316
_cell_measurement_temperature 113(2)
_cell_measurement_theta_max 27.8028
_cell_measurement_theta_min 2.5618
_cell_volume 464.86(18)
_computing_cell_refinement crystalclear
_computing_data_collection crystalclear
_computing_data_reduction crystalclear
_computing_molecular_graphics 'Olex2 1.3 (Dolomanov et al., 2009)'
_computing_publication_material 'Olex2 1.3 (Dolomanov et al., 2009)'
_computing_structure_refinement 'SHELXL 2018/3 (Sheldrick, 2015)'
_computing_structure_solution 'SHELXS  (Sheldrick, 2008)'
_diffrn_ambient_temperature 113.15
_diffrn_measured_fraction_theta_full 0.984
_diffrn_measured_fraction_theta_max 0.984
_diffrn_measurement_device_type 'Bruker P4'
_diffrn_measurement_method '\w scans'
_diffrn_radiation_monochromator graphite
_diffrn_radiation_type MoK\a
_diffrn_radiation_wavelength 0.71073
_diffrn_reflns_av_R_equivalents 0.0725
_diffrn_reflns_av_unetI/netI 0.0925
_diffrn_reflns_Laue_measured_fraction_full 0.984
_diffrn_reflns_Laue_measured_fraction_max 0.984
_diffrn_reflns_limit_h_max 8
_diffrn_reflns_limit_h_min -8
_diffrn_reflns_limit_k_max 9
_diffrn_reflns_limit_k_min -9
_diffrn_reflns_limit_l_max 9
_diffrn_reflns_limit_l_min -9
_diffrn_reflns_number 4344
_diffrn_reflns_point_group_measured_fraction_full 0.984
_diffrn_reflns_point_group_measured_fraction_max 0.984
_diffrn_reflns_theta_full 25.019
_diffrn_reflns_theta_max 25.019
_diffrn_reflns_theta_min 2.562
_exptl_absorpt_coefficient_mu 2.338
_exptl_absorpt_correction_T_max 1
_exptl_absorpt_correction_T_min 0.7491
_exptl_absorpt_correction_type multi-scan
_exptl_absorpt_process_details crystalclear
_exptl_crystal_colour colorless
_exptl_crystal_density_diffrn 1.576
_exptl_crystal_description block
_exptl_crystal_F_000 220
_exptl_crystal_size_max 0.2
_exptl_crystal_size_mid 0.18
_exptl_crystal_size_min 0.12
_refine_diff_density_max 1.308
_refine_diff_density_min -0.631
_refine_diff_density_rms 0.119
_refine_ls_extinction_method none
_refine_ls_goodness_of_fit_ref 1.088
_refine_ls_hydrogen_treatment constr
_refine_ls_matrix_type full
_refine_ls_number_parameters 167
_refine_ls_number_reflns 1611
_refine_ls_number_restraints 64
_refine_ls_restrained_S_all 1.081
_refine_ls_R_factor_all 0.1201
_refine_ls_R_factor_gt 0.0966
_refine_ls_shift/su_max 0.000
_refine_ls_shift/su_mean 0.000
_refine_ls_structure_factor_coef Fsqd
_refine_ls_weighting_details 'w=1/[\s^2^(Fo^2^)+(0.1336P)^2^+1.4248P] where P=(Fo^2^+2Fc^2^)/3'
_refine_ls_weighting_scheme calc
_refine_ls_wR_factor_gt 0.2469
_refine_ls_wR_factor_ref 0.2613
_reflns_Friedel_coverage 0.000
_reflns_number_gt 1154
_reflns_number_total 1611
_reflns_threshold_expression 'I > 2\s(I)'
_cod_data_source_file d2nr00757f2.cif
_cod_data_source_block shelxl
_cod_database_code 1566731
_shelx_shelxl_version_number 2018/3
_shelx_space_group_comment
;
The symmetry employed for this shelxl refinement is uniquely defined
by the following loop, which should always be used as a source of
symmetry information in preference to the above space-group names.
They are only intended as comments.
;
_shelx_estimated_absorpt_t_max 0.767
_shelx_estimated_absorpt_t_min 0.652
_olex2_refinement_description
;
1. Twinned data refinement
 Scales: 0.9879(15)
 0.0121(15)
2. Fixed Uiso
 At 1.2 times of:
  All C(H) groups
3. Restrained distances
 S1-C6 = S1-C17
 1.68 with sigma of 0.01
 C11-C12
 1.54 with sigma of 0.01
 C15-Br1
 1.88 with sigma of 0.01
4. Uiso/Uaniso restraints and constraints
Uanis(C8) \\sim Ueq, Uanis(C12) \\sim Ueq, Uanis(C17) \\sim Ueq: with sigma of
0.005 and sigma for terminal atoms of 0.01
Uanis(C9) \\sim Ueq: with sigma of 0.002 and sigma for terminal atoms of 0.004
5. Rigid body (RIGU) restrains
 C7, C6, C11, C10, C9, C8
 with sigma for 1-2 distances of 0.001 and sigma for 1-3 distances of 0.002
6. Others
 Fixed Sof: C6(0.5) C7(0.5) H7(0.5) C8(0.5) H8(0.5) C9(0.5) H9(0.5) C10(0.5)
 H10(0.5) C11(0.5) Br1(0.5) S1(0.5) C12(0.5) C13(0.5) H13(0.5) C14(0.5)
 H14(0.5) C15(0.5) C16(0.5) H16(0.5) C17(0.5)
7.a Aromatic/amide H refined with riding coordinates:
 C3(H3), C7(H7), C8(H8), C9(H9), C10(H10), C13(H13), C14(H14), C16(H16)
7.b Fitted hexagon refined as free rotating group:
 C6(C7,C8,C9,C10,C11), C12(C13,C14,C15,C16,C17)
;
_olex2_submission_special_instructions 'No special instructions were received'

loop_
_space_group_symop_operation_xyz
'x, y, z'
'-x, -y, -z'

loop_
_atom_site_label
_atom_site_type_symbol
_atom_site_fract_x
_atom_site_fract_y
_atom_site_fract_z
_atom_site_U_iso_or_equiv
_atom_site_adp_type
_atom_site_occupancy
_atom_site_site_symmetry_order
_atom_site_calc_flag
_atom_site_refinement_flags_posn
_atom_site_refinement_flags_adp
_atom_site_refinement_flags_occupancy
_atom_site_disorder_assembly
_atom_site_disorder_group
N1 N 0.3309(9) 0.5018(8) 0.3875(9) 0.0429(17) Uani 1 1 d . . . . .
N2 N 0.9717(8) -0.1719(8) 0.6780(8) 0.0366(15) Uani 1 1 d . . . . .
C1 C 0.3770(9) 0.3583(9) 0.4215(9) 0.0308(16) Uani 1 1 d . . . . .
C2 C 0.4418(9) 0.1750(8) 0.4609(8) 0.0243(14) Uani 1 1 d . . . . .
C3 C 0.6044(8) 0.1171(8) 0.5254(8) 0.0229(14) Uani 1 1 d . . . . .
H3 H 0.673321 0.195637 0.543014 0.027 Uiso 1 1 calc R U . . .
C4 C 0.6643(8) -0.0606(8) 0.5639(8) 0.0238(14) Uani 1 1 d . . . . .
C5 C 0.8348(9) -0.1234(8) 0.6274(8) 0.0247(14) Uani 1 1 d . . . . .
C6 C 0.6512(12) 0.7303(14) 0.0914(15) 0.030(4) Uani 0.5 1 d DG . P A -1
C7 C 0.7777(14) 0.5952(10) 0.1542(14) 0.039(3) Uani 0.5 1 d G . P A -1
H7 H 0.760693 0.481266 0.160965 0.046 Uiso 0.5 1 calc R U P A -1
C8 C 0.9291(11) 0.6268(11) 0.2072(13) 0.026(3) Uani 0.5 1 d G U P A -1
H8 H 1.015543 0.534410 0.250112 0.031 Uiso 0.5 1 calc R U P A -1
C9 C 0.9539(11) 0.7935(12) 0.1973(13) 0.035(3) Uani 0.5 1 d G U P A -1
H9 H 1.057408 0.815055 0.233486 0.042 Uiso 0.5 1 calc R U P A -1
C10 C 0.8274(13) 0.9286(9) 0.1345(12) 0.029(3) Uani 0.5 1 d G . P A -1
H10 H 0.844421 1.042557 0.127714 0.035 Uiso 0.5 1 calc R U P A -1
C11 C 0.6760(12) 0.8971(12) 0.0815(13) 0.038(3) Uani 0.5 1 d DG . P A -1
Br1 Br 0.0103(3) 1.3332(2) -0.2093(2) 0.0454(6) Uani 0.5 1 d D . P A -1
S1 S 0.4584(6) 0.7214(5) 0.0177(5) 0.0371(10) Uani 0.5 1 d D . P A -1
C12 C 0.5261(10) 1.0254(9) 0.0092(14) 0.024(4) Uani 0.5 1 d DG U P A -1
C13 C 0.4942(13) 1.2033(9) -0.0170(15) 0.040(4) Uani 0.5 1 d G . P A -1
H13 H 0.578551 1.262613 0.008660 0.048 Uiso 0.5 1 calc R U P A -1
C14 C 0.3391(15) 1.2945(7) -0.0807(16) 0.046(7) Uani 0.5 1 d G . P A -1
H14 H 0.317289 1.416115 -0.098645 0.056 Uiso 0.5 1 calc R U P A -1
C15 C 0.2157(11) 1.2078(10) -0.1182(14) 0.035(3) Uani 0.5 1 d DG . P A -1
C16 C 0.2475(10) 1.0299(10) -0.0920(12) 0.034(3) Uani 0.5 1 d G . P A -1
H16 H 0.163239 0.970636 -0.117652 0.041 Uiso 0.5 1 calc R U P A -1
C17 C 0.4027(11) 0.9387(7) -0.0283(13) 0.030(3) Uani 0.5 1 d DG U P A -1

loop_
_atom_site_aniso_label
_atom_site_aniso_U_11
_atom_site_aniso_U_22
_atom_site_aniso_U_33
_atom_site_aniso_U_23
_atom_site_aniso_U_13
_atom_site_aniso_U_12
N1 0.044(4) 0.028(4) 0.065(4) 0.010(3) -0.029(3) -0.013(3)
N2 0.027(3) 0.034(3) 0.051(4) 0.001(3) -0.013(3) -0.010(3)
C1 0.027(4) 0.026(4) 0.042(4) 0.000(3) -0.013(3) -0.006(3)
C2 0.026(3) 0.015(3) 0.031(3) -0.002(3) -0.004(3) -0.004(2)
C3 0.022(3) 0.017(3) 0.030(3) -0.005(3) -0.005(3) -0.004(2)
C4 0.020(3) 0.027(3) 0.023(3) 0.001(3) -0.003(3) -0.006(3)
C5 0.028(4) 0.023(3) 0.024(3) 0.000(3) -0.003(3) -0.010(3)
C6 0.021(8) 0.045(5) 0.022(11) -0.004(5) 0.001(8) -0.009(4)
C7 0.032(5) 0.044(6) 0.043(8) -0.005(6) -0.014(5) -0.009(4)
C8 0.019(4) 0.032(3) 0.022(5) -0.004(3) -0.002(4) -0.001(3)
C9 0.035(3) 0.036(3) 0.035(3) -0.0025(19) -0.007(2) -0.0083(18)
C10 0.030(4) 0.033(4) 0.020(6) -0.004(4) 0.004(4) -0.007(3)
C11 0.036(6) 0.046(5) 0.031(7) -0.002(6) -0.002(5) -0.013(5)
Br1 0.0379(10) 0.0495(12) 0.0430(10) -0.0001(8) -0.0133(7) 0.0037(7)
S1 0.038(2) 0.035(2) 0.045(2) -0.0008(19) -0.0160(18) -0.0142(17)
C12 0.021(5) 0.027(5) 0.023(4) -0.006(4) -0.001(4) -0.008(4)
C13 0.044(10) 0.039(10) 0.051(10) -0.006(8) -0.009(8) -0.033(8)
C14 0.048(14) 0.057(13) 0.030(14) 0.003(10) -0.006(12) -0.010(10)
C15 0.030(8) 0.035(8) 0.035(8) -0.006(6) -0.007(6) 0.003(6)
C16 0.031(8) 0.041(9) 0.018(7) -0.005(6) 0.004(6) 0.006(7)
C17 0.032(5) 0.025(5) 0.028(5) 0.001(4) 0.000(4) -0.006(4)

loop_
_atom_type_symbol
_atom_type_description
_atom_type_scat_dispersion_real
_atom_type_scat_dispersion_imag
_atom_type_scat_source
C C 0.0033 0.0016 'International Tables Vol C Tables 4.2.6.8 and 6.1.1.4'
H H 0.0000 0.0000 'International Tables Vol C Tables 4.2.6.8 and 6.1.1.4'
Br Br -0.2901 2.4595 'International Tables Vol C Tables 4.2.6.8 and 6.1.1.4'
N N 0.0061 0.0033 'International Tables Vol C Tables 4.2.6.8 and 6.1.1.4'
S S 0.1246 0.1234 'International Tables Vol C Tables 4.2.6.8 and 6.1.1.4'

loop_
_geom_angle_atom_site_label_1
_geom_angle_atom_site_label_2
_geom_angle_atom_site_label_3
_geom_angle
_geom_angle_site_symmetry_1
_geom_angle_site_symmetry_3
_geom_angle_publ_flag
N1 C1 C2 178.0(8) . . ?
C3 C2 C1 119.2(6) . . ?
C3 C2 C4 121.6(6) . 2_656 ?
C4 C2 C1 119.1(6) 2_656 . ?
C2 C3 H3 120.8 . . ?
C2 C3 C4 118.5(6) . . ?
C4 C3 H3 120.8 . . ?
C2 C4 C5 120.9(6) 2_656 . ?
C3 C4 C2 119.9(6) . 2_656 ?
C3 C4 C5 119.2(6) . . ?
N2 C5 C4 179.2(7) . . ?
C7 C6 C11 120.0 . . ?
C7 C6 S1 128.0(6) . . ?
C11 C6 S1 112.0(6) . . ?
C6 C7 H7 120.0 . . ?
C6 C7 C8 120.0 . . ?
C8 C7 H7 120.0 . . ?
C7 C8 H8 120.0 . . ?
C9 C8 C7 120.0 . . ?
C9 C8 H8 120.0 . . ?
C8 C9 H9 120.0 . . ?
C8 C9 C10 120.0 . . ?
C10 C9 H9 120.0 . . ?
C9 C10 H10 120.0 . . ?
C9 C10 C11 120.0 . . ?
C11 C10 H10 120.0 . . ?
C6 C11 C12 112.3(7) . . ?
C10 C11 C6 120.0 . . ?
C10 C11 C12 127.7(7) . . ?
C6 S1 C17 93.0(5) . . ?
C13 C12 C11 131.2(6) . . ?
C13 C12 C17 120.0 . . ?
C17 C12 C11 108.7(6) . . ?
C12 C13 H13 120.0 . . ?
C12 C13 C14 120.0 . . ?
C14 C13 H13 120.0 . . ?
C13 C14 H14 120.0 . . ?
C15 C14 C13 120.0 . . ?
C15 C14 H14 120.0 . . ?
C14 C15 Br1 119.2(5) . . ?
C14 C15 C16 120.0 . . ?
C16 C15 Br1 120.8(5) . . ?
C15 C16 H16 120.0 . . ?
C17 C16 C15 120.0 . . ?
C17 C16 H16 120.0 . . ?
C12 C17 S1 114.0(5) . . ?
C16 C17 S1 126.0(5) . . ?
C16 C17 C12 120.0 . . ?

loop_
_geom_bond_atom_site_label_1
_geom_bond_atom_site_label_2
_geom_bond_distance
_geom_bond_site_symmetry_2
_geom_bond_publ_flag
N1 C1 1.142(9) . ?
N2 C5 1.156(9) . ?
C1 C2 1.456(9) . ?
C2 C3 1.392(9) . ?
C2 C4 1.414(9) 2_656 ?
C3 H3 0.9500 . ?
C3 C4 1.410(9) . ?
C4 C5 1.444(9) . ?
C6 C7 1.3900 . ?
C6 C11 1.3900 . ?
C6 S1 1.708(6) . ?
C7 H7 0.9500 . ?
C7 C8 1.3900 . ?
C8 H8 0.9500 . ?
C8 C9 1.3900 . ?
C9 H9 0.9500 . ?
C9 C10 1.3900 . ?
C10 H10 0.9500 . ?
C10 C11 1.3900 . ?
C11 C12 1.507(7) . ?
Br1 C15 1.879(5) . ?
S1 C17 1.713(6) . ?
C12 C13 1.3900 . ?
C12 C17 1.3900 . ?
C13 H13 0.9500 . ?
C13 C14 1.3900 . ?
C14 H14 0.9500 . ?
C14 C15 1.3900 . ?
C15 C16 1.3900 . ?
C16 H16 0.9500 . ?
C16 C17 1.3900 . ?

loop_
_geom_torsion_atom_site_label_1
_geom_torsion_atom_site_label_2
_geom_torsion_atom_site_label_3
_geom_torsion_atom_site_label_4
_geom_torsion
_geom_torsion_site_symmetry_1
_geom_torsion_site_symmetry_2
_geom_torsion_site_symmetry_3
_geom_torsion_site_symmetry_4
_geom_torsion_publ_flag
C1 C2 C3 C4 179.6(6) . . . . ?
C2 C3 C4 C2 -0.9(10) . . . 2_656 ?
C2 C3 C4 C5 178.7(6) . . . . ?
C4 C2 C3 C4 1.0(10) 2_656 . . . ?
C6 C7 C8 C9 0.0 . . . . ?
C6 C11 C12 C13 177.5(8) . . . . ?
C6 C11 C12 C17 -0.1(9) . . . . ?
C6 S1 C17 C12 0.2(7) . . . . ?
C6 S1 C17 C16 -177.7(8) . . . . ?
C7 C6 C11 C10 0.0 . . . . ?
C7 C6 C11 C12 179.6(9) . . . . ?
C7 C6 S1 C17 -179.5(7) . . . . ?
C7 C8 C9 C10 0.0 . . . . ?
C8 C9 C10 C11 0.0 . . . . ?
C9 C10 C11 C6 0.0 . . . . ?
C9 C10 C11 C12 -179.5(11) . . . . ?
C10 C11 C12 C13 -2.9(15) . . . . ?
C10 C11 C12 C17 179.4(7) . . . . ?
C11 C6 C7 C8 0.0 . . . . ?
C11 C6 S1 C17 -0.2(6) . . . . ?
C11 C12 C13 C14 -177.4(12) . . . . ?
C11 C12 C17 S1 -0.1(8) . . . . ?
C11 C12 C17 C16 178.0(10) . . . . ?
Br1 C15 C16 C17 178.5(8) . . . . ?
S1 C6 C7 C8 179.2(10) . . . . ?
S1 C6 C11 C10 -179.3(9) . . . . ?
S1 C6 C11 C12 0.3(8) . . . . ?
C12 C13 C14 C15 0.0 . . . . ?
C13 C12 C17 S1 -178.0(8) . . . . ?
C13 C12 C17 C16 0.0 . . . . ?
C13 C14 C15 Br1 -178.5(8) . . . . ?
C13 C14 C15 C16 0.0 . . . . ?
C14 C15 C16 C17 0.0 . . . . ?
C15 C16 C17 S1 177.8(9) . . . . ?
C15 C16 C17 C12 0.0 . . . . ?
C17 C12 C13 C14 0.0 . . . . ?

loop_
_twin_individual_id
_twin_individual_mass_fraction_refined
1 0.9879(15)
2 0.0121(15)
